data_4509707
loop_
_publ_author_name
'Yin, Pei-Xiu'
'Zhang, Jian'
'Li, Zhao-Ji'
'Qin, Ye-Yan'
'Cheng, Jian-Kai'
'Zhang, Lei'
'Lin, Qi-Pu'
'Yao, Yuan-Gen'

_publ_section_title
;
 Supramolecular Isomerism and Various Chain/Layer Substructures in
 Silver(I) Compounds: Syntheses, Structures, and Luminescent Properties
;
_journal_issue 11
_journal_name_full 'Crystal Growth &amp; Design'
_journal_page_first 4884
_journal_paper_doi 10.1021/cg9006839
_journal_volume 9
_journal_year 2009
_chemical_formula_moiety 'C10 H8 Ag N2, C14 H9 O4'
_chemical_formula_sum 'C24 H17 Ag N2 O4'
_chemical_formula_weight 505.27
_chemical_name_systematic
; 
 ? 
;
_space_group_IT_number 14
_symmetry_cell_setting monoclinic
_symmetry_space_group_name_Hall '-P 2yn'
_symmetry_space_group_name_H-M 'P 1 21/n 1'
_atom_sites_solution_hydrogens geom
_atom_sites_solution_primary direct
_atom_sites_solution_secondary difmap
_audit_creation_method SHELXL-97
_cell_angle_alpha 90.00
_cell_angle_beta 100.172(5)
_cell_angle_gamma 90.00
_cell_formula_units_Z 4
_cell_length_a 10.589(2)
_cell_length_b 11.409(3)
_cell_length_c 17.569(4)
_cell_measurement_reflns_used 5015
_cell_measurement_temperature 293(2)
_cell_measurement_theta_max 27.4797
_cell_measurement_theta_min 2.1383
_cell_volume 2089.1(8)
_computing_cell_refinement 'Bruker XSCANS'
_computing_data_collection 'Bruker XSCANS'
_computing_data_reduction 'Bruker SHELXTL'
_computing_molecular_graphics 'Bruker SHELXTL'
_computing_publication_material 'Bruker SHELXTL'
_computing_structure_refinement 'SHELXL-97 (Sheldrick, 1997)'
_computing_structure_solution 'SHELXS-97 (Sheldrick, 1990)'
_diffrn_ambient_temperature 293(2)
_diffrn_measured_fraction_theta_full 0.995
_diffrn_measured_fraction_theta_max 0.995
_diffrn_measurement_device_type 'Bruker P4'
_diffrn_measurement_method '\w scans'
_diffrn_radiation_monochromator graphite
_diffrn_radiation_source 'fine-focus sealed tube'
_diffrn_radiation_type MoK\a
_diffrn_radiation_wavelength 0.71073
_diffrn_reflns_av_R_equivalents 0.0263
_diffrn_reflns_av_sigmaI/netI 0.0242
_diffrn_reflns_limit_h_max 8
_diffrn_reflns_limit_h_min -13
_diffrn_reflns_limit_k_max 14
_diffrn_reflns_limit_k_min -14
_diffrn_reflns_limit_l_max 22
_diffrn_reflns_limit_l_min -22
_diffrn_reflns_number 16118
_diffrn_reflns_theta_full 27.49
_diffrn_reflns_theta_max 27.49
_diffrn_reflns_theta_min 2.14
_diffrn_standards_decay_% none
_diffrn_standards_interval_count none
_diffrn_standards_interval_time none
_diffrn_standards_number none
_exptl_absorpt_coefficient_mu 0.999
_exptl_absorpt_correction_T_max 0.878
_exptl_absorpt_correction_T_min 0.825
_exptl_absorpt_correction_type multi-scan
_exptl_absorpt_process_details crystalclear
_exptl_crystal_colour white
_exptl_crystal_density_diffrn 1.606
_exptl_crystal_density_method 'not measured'
_exptl_crystal_description Prism
_exptl_crystal_F_000 1016
_exptl_crystal_size_max 0.3000
_exptl_crystal_size_mid 0.1600
_exptl_crystal_size_min 0.1300
_refine_diff_density_max 0.706
_refine_diff_density_min -0.690
_refine_diff_density_rms 0.055
_refine_ls_extinction_method none
_refine_ls_goodness_of_fit_ref 1.076
_refine_ls_hydrogen_treatment constr
_refine_ls_matrix_type full
_refine_ls_number_parameters 280
_refine_ls_number_reflns 4799
_refine_ls_number_restraints 0
_refine_ls_restrained_S_all 1.076
_refine_ls_R_factor_all 0.0456
_refine_ls_R_factor_gt 0.0352
_refine_ls_shift/su_max 0.001
_refine_ls_shift/su_mean 0.000
_refine_ls_structure_factor_coef Fsqd
_refine_ls_weighting_details 'calc w=1/[\s^2^(Fo^2^)+(0.0415P)^2^+0.8151P] where P=(Fo^2^+2Fc^2^)/3'
_refine_ls_weighting_scheme calc
_refine_ls_wR_factor_gt 0.0827
_refine_ls_wR_factor_ref 0.0883
_reflns_number_gt 3864
_reflns_number_total 4799
_reflns_threshold_expression >2sigma(I)
_cod_data_source_file cg9006839sup1.cif
_cod_data_source_block 5
_cod_depositor_comments
;
The following automatic conversions were performed:

'_symmetry_cell_setting' value 'Monoclinic' changed to 'monoclinic'
according to /home/saulius/struct/CIF-dictionaries/cif_core.dic
dictionary named 'cif_core.dic' version 2.4.2 from
2011-04-26.

'_exptl_absorpt_correction_type' value 'Multi-scan'
changed to 'multi-scan' according to
/home/saulius/struct/CIF-dictionaries/cif_core.dic dictionary named
'cif_core.dic' version 2.4.2 from 2011-04-26.

Automatic conversion script
Id: cif_fix_values 1891 2012-01-12 08:04:46Z andrius 
;
_cod_original_cell_volume 2089.2(8)
_cod_original_sg_symbol_H-M P2(1)/n
_cod_database_code 4509707

loop_
_symmetry_equiv_pos_as_xyz
'x, y, z'
'-x+1/2, y+1/2, -z+1/2'
'-x, -y, -z'
'x-1/2, -y-1/2, z-1/2'

loop_
_atom_site_label
_atom_site_type_symbol
_atom_site_fract_x
_atom_site_fract_y
_atom_site_fract_z
_atom_site_U_iso_or_equiv
_atom_site_adp_type
_atom_site_occupancy
_atom_site_symmetry_multiplicity
_atom_site_calc_flag
_atom_site_refinement_flags
Ag1 Ag 0.38292(2) 0.304752(15) 0.062754(12) 0.05300(10) Uani 1 1 d .
N1 N 0.39384(19) 0.11474(17) 0.07323(11) 0.0419(5) Uani 1 1 d .
N2 N 0.39741(19) -0.50615(17) 0.06108(11) 0.0420(5) Uani 1 1 d .
O1 O 0.1100(2) 0.31775(17) 0.02059(11) 0.0629(5) Uani 1 1 d .
O2 O 0.21877(17) 0.28674(15) -0.07400(10) 0.0472(4) Uani 1 1 d .
O3 O 0.1560(3) 0.1698(2) -0.31781(13) 0.0874(8) Uani 1 1 d .
O4 O 0.20427(19) 0.28024(16) -0.21522(11) 0.0531(5) Uani 1 1 d .
H4A H 0.2062 0.2740 -0.1685 0.080 Uiso 1 1 calc R
C1 C 0.1150(3) 0.30934(19) -0.04876(15) 0.0438(6) Uani 1 1 d .
C2 C -0.0027(3) 0.3296(2) -0.10885(15) 0.0462(6) Uani 1 1 d .
C3 C -0.0604(3) 0.4395(3) -0.11320(19) 0.0663(8) Uani 1 1 d .
H3 H -0.0282 0.4976 -0.0779 0.080 Uiso 1 1 calc R
C4 C -0.1647(4) 0.4622(4) -0.1693(2) 0.0870(12) Uani 1 1 d .
H4 H -0.2017 0.5363 -0.1729 0.104 Uiso 1 1 calc R
C5 C -0.2141(3) 0.3772(4) -0.2196(2) 0.0856(12) Uani 1 1 d .
H5 H -0.2858 0.3932 -0.2570 0.103 Uiso 1 1 calc R
C6 C -0.1591(3) 0.2664(3) -0.21597(19) 0.0691(9) Uani 1 1 d .
H6 H -0.1950 0.2083 -0.2503 0.083 Uiso 1 1 calc R
C7 C -0.0517(2) 0.2421(2) -0.16172(15) 0.0458(6) Uani 1 1 d .
C8 C 0.0079(2) 0.1228(2) -0.15883(14) 0.0427(5) Uani 1 1 d .
C9 C -0.0378(3) 0.0335(3) -0.11639(16) 0.0571(7) Uani 1 1 d .
H9 H -0.1008 0.0506 -0.0873 0.068 Uiso 1 1 calc R
C10 C 0.0088(3) -0.0795(3) -0.11677(18) 0.0669(9) Uani 1 1 d .
H10 H -0.0226 -0.1376 -0.0880 0.080 Uiso 1 1 calc R
C11 C 0.1014(3) -0.1059(2) -0.15977(17) 0.0626(8) Uani 1 1 d .
H11 H 0.1324 -0.1821 -0.1605 0.075 Uiso 1 1 calc R
C12 C 0.1482(3) -0.0196(2) -0.20169(15) 0.0536(7) Uani 1 1 d .
H12 H 0.2110 -0.0379 -0.2307 0.064 Uiso 1 1 calc R
C13 C 0.1029(2) 0.0952(2) -0.20144(14) 0.0430(6) Uani 1 1 d .
C14 C 0.1568(3) 0.1853(2) -0.24970(15) 0.0475(6) Uani 1 1 d .
C15 C 0.4560(3) 0.0533(2) 0.13255(17) 0.0622(8) Uani 1 1 d .
H15 H 0.4994 0.0937 0.1753 0.075 Uiso 1 1 calc R
C16 C 0.4590(3) -0.0677(2) 0.13370(16) 0.0591(8) Uani 1 1 d .
H16 H 0.5021 -0.1069 0.1771 0.071 Uiso 1 1 calc R
C17 C 0.3985(2) -0.13054(18) 0.07094(13) 0.0344(5) Uani 1 1 d .
C18 C 0.3347(3) -0.0663(2) 0.00952(17) 0.0537(7) Uani 1 1 d .
H18 H 0.2924 -0.1043 -0.0345 0.064 Uiso 1 1 calc R
C19 C 0.3336(3) 0.0541(2) 0.01334(18) 0.0568(7) Uani 1 1 d .
H19 H 0.2881 0.0953 -0.0284 0.068 Uiso 1 1 calc R
C20 C 0.4839(2) -0.4473(2) 0.11098(15) 0.0440(6) Uani 1 1 d .
H20 H 0.5456 -0.4899 0.1440 0.053 Uiso 1 1 calc R
C21 C 0.4870(2) -0.32728(19) 0.11639(15) 0.0417(6) Uani 1 1 d .
H21 H 0.5486 -0.2910 0.1531 0.050 Uiso 1 1 calc R
C22 C 0.3993(2) -0.26030(19) 0.06767(12) 0.0336(5) Uani 1 1 d .
C23 C 0.3112(3) -0.3215(2) 0.01370(17) 0.0565(8) Uani 1 1 d .
H23 H 0.2508 -0.2809 -0.0214 0.068 Uiso 1 1 calc R
C24 C 0.3140(3) -0.4422(2) 0.01244(17) 0.0585(8) Uani 1 1 d .
H24 H 0.2545 -0.4811 -0.0242 0.070 Uiso 1 1 calc R

loop_
_atom_site_aniso_label
_atom_site_aniso_U_11
_atom_site_aniso_U_22
_atom_site_aniso_U_33
_atom_site_aniso_U_23
_atom_site_aniso_U_13
_atom_site_aniso_U_12
Ag1 0.07938(18) 0.01716(10) 0.06188(15) -0.00015(8) 0.01093(11) 0.00109(8)
N1 0.0557(13) 0.0185(9) 0.0513(12) 0.0036(8) 0.0096(10) 0.0031(8)
N2 0.0533(12) 0.0202(9) 0.0496(11) -0.0003(8) 0.0016(9) 0.0011(8)
O1 0.0883(15) 0.0541(13) 0.0465(11) -0.0085(9) 0.0123(10) -0.0004(10)
O2 0.0507(11) 0.0414(10) 0.0465(10) -0.0054(7) 0.0004(8) 0.0020(7)
O3 0.144(2) 0.0756(16) 0.0469(12) -0.0187(11) 0.0281(13) -0.0432(16)
O4 0.0673(12) 0.0465(11) 0.0464(10) -0.0065(8) 0.0120(9) -0.0199(9)
C1 0.0621(17) 0.0212(11) 0.0466(14) -0.0049(9) 0.0052(12) -0.0007(9)
C2 0.0519(15) 0.0388(13) 0.0488(14) 0.0003(11) 0.0119(12) 0.0096(11)
C3 0.085(2) 0.0497(17) 0.0665(19) 0.0020(14) 0.0195(16) 0.0280(16)
C4 0.092(3) 0.084(3) 0.089(3) 0.021(2) 0.028(2) 0.049(2)
C5 0.056(2) 0.118(4) 0.080(2) 0.026(2) 0.0052(17) 0.034(2)
C6 0.0464(17) 0.083(2) 0.073(2) 0.0102(18) -0.0009(15) 0.0031(15)
C7 0.0397(13) 0.0480(15) 0.0492(14) 0.0028(12) 0.0068(11) -0.0011(11)
C8 0.0454(14) 0.0369(12) 0.0417(13) -0.0037(10) -0.0033(10) -0.0097(10)
C9 0.0571(17) 0.0572(18) 0.0544(16) 0.0042(13) 0.0027(13) -0.0183(13)
C10 0.086(2) 0.0460(16) 0.0581(18) 0.0131(14) -0.0151(17) -0.0248(15)
C11 0.090(2) 0.0339(14) 0.0526(16) 0.0002(12) -0.0191(16) -0.0031(13)
C12 0.0675(18) 0.0426(15) 0.0453(14) -0.0102(11) -0.0048(13) 0.0028(12)
C13 0.0528(15) 0.0333(12) 0.0391(12) -0.0065(10) -0.0022(10) -0.0082(10)
C14 0.0555(16) 0.0417(14) 0.0452(14) -0.0070(11) 0.0086(12) -0.0072(11)
C15 0.094(2) 0.0270(13) 0.0577(17) -0.0074(11) -0.0092(15) -0.0015(13)
C16 0.092(2) 0.0259(12) 0.0496(15) -0.0007(11) -0.0131(14) 0.0038(13)
C17 0.0409(12) 0.0186(10) 0.0431(12) 0.0013(8) 0.0057(10) -0.0002(8)
C18 0.0635(17) 0.0236(12) 0.0631(17) 0.0017(11) -0.0191(13) -0.0016(10)
C19 0.0649(17) 0.0253(12) 0.0701(18) 0.0068(12) -0.0153(14) 0.0030(11)
C20 0.0510(14) 0.0234(11) 0.0523(14) 0.0033(10) -0.0052(11) 0.0055(9)
C21 0.0452(13) 0.0253(11) 0.0486(14) -0.0011(9) -0.0079(11) -0.0003(9)
C22 0.0403(12) 0.0189(10) 0.0411(12) 0.0002(8) 0.0056(9) -0.0008(8)
C23 0.0671(18) 0.0253(12) 0.0638(17) 0.0030(11) -0.0246(14) -0.0003(11)
C24 0.0712(18) 0.0252(12) 0.0666(17) -0.0031(11) -0.0218(14) -0.0042(11)

loop_
_atom_type_symbol
_atom_type_description
_atom_type_scat_dispersion_real
_atom_type_scat_dispersion_imag
_atom_type_scat_source
C C 0.0033 0.0016 'International Tables Vol C Tables 4.2.6.8 and 6.1.1.4'
H H 0.0000 0.0000 'International Tables Vol C Tables 4.2.6.8 and 6.1.1.4'
N N 0.0061 0.0033 'International Tables Vol C Tables 4.2.6.8 and 6.1.1.4'
O O 0.0106 0.0060 'International Tables Vol C Tables 4.2.6.8 and 6.1.1.4'
Ag Ag -0.8971 1.1015 'International Tables Vol C Tables 4.2.6.8 and 6.1.1.4'

loop_
_geom_angle_atom_site_label_1
_geom_angle_atom_site_label_2
_geom_angle_atom_site_label_3
_geom_angle
_geom_angle_site_symmetry_1
_geom_angle_site_symmetry_3
N2 Ag1 N1 172.45(7) 1_565 .
C19 N1 C15 116.7(2) . .
C19 N1 Ag1 116.21(16) . .
C15 N1 Ag1 127.08(17) . .
C20 N2 C24 116.5(2) . .
C20 N2 Ag1 122.41(15) . 1_545
C24 N2 Ag1 120.92(16) . 1_545
C14 O4 H4A 109.5 . .
O1 C1 O2 123.2(2) . .
O1 C1 C2 120.5(2) . .
O2 C1 C2 116.3(2) . .
C3 C2 C7 119.9(3) . .
C3 C2 C1 118.7(3) . .
C7 C2 C1 121.4(2) . .
C4 C3 C2 120.1(3) . .
C4 C3 H3 120.0 . .
C2 C3 H3 120.0 . .
C5 C4 C3 120.3(3) . .
C5 C4 H4 119.8 . .
C3 C4 H4 119.8 . .
C4 C5 C6 120.7(3) . .
C4 C5 H5 119.6 . .
C6 C5 H5 119.6 . .
C7 C6 C5 120.2(4) . .
C7 C6 H6 119.9 . .
C5 C6 H6 119.9 . .
C6 C7 C2 118.7(3) . .
C6 C7 C8 119.9(3) . .
C2 C7 C8 121.4(2) . .
C13 C8 C9 118.2(3) . .
C13 C8 C7 121.9(2) . .
C9 C8 C7 119.8(3) . .
C10 C9 C8 121.4(3) . .
C10 C9 H9 119.3 . .
C8 C9 H9 119.3 . .
C11 C10 C9 119.8(3) . .
C11 C10 H10 120.1 . .
C9 C10 H10 120.1 . .
C10 C11 C12 119.9(3) . .
C10 C11 H11 120.0 . .
C12 C11 H11 120.0 . .
C11 C12 C13 121.0(3) . .
C11 C12 H12 119.5 . .
C13 C12 H12 119.5 . .
C8 C13 C12 119.7(2) . .
C8 C13 C14 122.0(2) . .
C12 C13 C14 118.3(2) . .
O3 C14 O4 121.2(3) . .
O3 C14 C13 121.4(2) . .
O4 C14 C13 117.4(2) . .
N1 C15 C16 123.1(2) . .
N1 C15 H15 118.5 . .
C16 C15 H15 118.5 . .
C17 C16 C15 120.2(2) . .
C17 C16 H16 119.9 . .
C15 C16 H16 119.9 . .
C16 C17 C18 116.4(2) . .
C16 C17 C22 123.2(2) . .
C18 C17 C22 120.4(2) . .
C19 C18 C17 120.0(2) . .
C19 C18 H18 120.0 . .
C17 C18 H18 120.0 . .
N1 C19 C18 123.6(2) . .
N1 C19 H19 118.2 . .
C18 C19 H19 118.2 . .
N2 C20 C21 123.6(2) . .
N2 C20 H20 118.2 . .
C21 C20 H20 118.2 . .
C20 C21 C22 120.3(2) . .
C20 C21 H21 119.8 . .
C22 C21 H21 119.8 . .
C21 C22 C23 116.2(2) . .
C21 C22 C17 122.52(19) . .
C23 C22 C17 121.3(2) . .
C24 C23 C22 119.9(2) . .
C24 C23 H23 120.1 . .
C22 C23 H23 120.1 . .
N2 C24 C23 123.4(2) . .
N2 C24 H24 118.3 . .
C23 C24 H24 118.3 . .

loop_
_geom_bond_atom_site_label_1
_geom_bond_atom_site_label_2
_geom_bond_distance
_geom_bond_site_symmetry_2
Ag1 N2 2.163(2) 1_565
Ag1 N1 2.177(2) .
N1 C19 1.325(3) .
N1 C15 1.330(3) .
N2 C20 1.332(3) .
N2 C24 1.333(3) .
N2 Ag1 2.163(2) 1_545
O1 C1 1.233(3) .
O2 C1 1.282(3) .
O3 C14 1.208(3) .
O4 C14 1.298(3) .
O4 H4A 0.8200 .
C1 C2 1.502(4) .
C2 C3 1.391(4) .
C2 C7 1.400(4) .
C3 C4 1.368(5) .
C3 H3 0.9300 .
C4 C5 1.353(6) .
C4 H4 0.9300 .
C5 C6 1.389(5) .
C5 H5 0.9300 .
C6 C7 1.377(4) .
C6 H6 0.9300 .
C7 C8 1.497(4) .
C8 C13 1.393(4) .
C8 C9 1.398(4) .
C9 C10 1.381(5) .
C9 H9 0.9300 .
C10 C11 1.373(5) .
C10 H10 0.9300 .
C11 C12 1.374(4) .
C11 H11 0.9300 .
C12 C13 1.395(3) .
C12 H12 0.9300 .
C13 C14 1.507(4) .
C15 C16 1.381(3) .
C15 H15 0.9300 .
C16 C17 1.375(3) .
C16 H16 0.9300 .
C17 C18 1.379(3) .
C17 C22 1.482(3) .
C18 C19 1.376(3) .
C18 H18 0.9300 .
C19 H19 0.9300 .
C20 C21 1.372(3) .
C20 H20 0.9300 .
C21 C22 1.378(3) .
C21 H21 0.9300 .
C22 C23 1.394(3) .
C23 C24 1.378(3) .
C23 H23 0.9300 .
C24 H24 0.9300 .

loop_
_geom_hbond_atom_site_label_D
_geom_hbond_atom_site_label_H
_geom_hbond_atom_site_label_A
_geom_hbond_distance_DH
_geom_hbond_distance_HA
_geom_hbond_distance_DA
_geom_hbond_angle_DHA
_geom_hbond_site_symmetry_A
O4 H4A O2 0.82 1.65 2.460(3) 169.5 .
C3 H3 O1 0.93 2.55 3.301(4) 137.8 3_565
C12 H12 O4 0.93 2.51 3.255(3) 136.9 2_544
C19 H19 O2 0.93 2.40 3.196(3) 144.0 .
C20 H20 O3 0.93 2.40 3.245(3) 151.1 4_656
